data_4075217
loop_
_publ_author_name
'Gao, Mingli'
'Tang, Yong'
'Xie, Meihua'
'Qian, Changtao'
'Xie, Zuowei'

_publ_section_title
;
 Synthesis, Structure, and Olefin Polymerization Behavior of
 Constrained-Geometry Group 4 Metallacarboranes Incorporating
 Imido-Dicarbollyl Ligands
;
_journal_issue 10
_journal_name_full Organometallics
_journal_page_first 2578
_journal_paper_doi 10.1021/om060125y
_journal_volume 25
_journal_year 2006
_chemical_formula_sum 'C14.5 H39 B9 N4 Ti'
_chemical_formula_weight 414.69
_chemical_name_systematic
; 
 ? 
;
_space_group_IT_number 15
_symmetry_cell_setting monoclinic
_symmetry_space_group_name_Hall '-C 2yc'
_symmetry_space_group_name_H-M 'C 1 2/c 1'
_atom_sites_solution_hydrogens geom
_atom_sites_solution_primary direct
_atom_sites_solution_secondary difmap
_audit_creation_method SHELXL-97
_cell_angle_alpha 90.00
_cell_angle_beta 125.603(2)
_cell_angle_gamma 90.00
_cell_formula_units_Z 2
_cell_length_a 29.625(3)
_cell_length_b 10.6706(9)
_cell_length_c 18.4259(17)
_cell_measurement_temperature 293(2)
_cell_volume 4735.9(8)
_computing_structure_refinement 'SHELXL-97 (Sheldrick, 1997)'
_computing_structure_solution 'SHELXS-97 (Sheldrick, 1990)'
_diffrn_ambient_temperature 293(2)
_diffrn_measured_fraction_theta_full 1.000
_diffrn_measured_fraction_theta_max 1.000
_diffrn_radiation_monochromator graphite
_diffrn_radiation_source 'fine-focus sealed tube'
_diffrn_radiation_type MoK\a
_diffrn_radiation_wavelength 0.71073
_diffrn_reflns_av_R_equivalents 0.0537
_diffrn_reflns_av_sigmaI/netI 0.0621
_diffrn_reflns_limit_h_max 33
_diffrn_reflns_limit_h_min -33
_diffrn_reflns_limit_k_max 10
_diffrn_reflns_limit_k_min -12
_diffrn_reflns_limit_l_max 21
_diffrn_reflns_limit_l_min -20
_diffrn_reflns_number 10821
_diffrn_reflns_theta_full 24.00
_diffrn_reflns_theta_max 24.00
_diffrn_reflns_theta_min 1.69
_exptl_absorpt_coefficient_mu 0.092
_exptl_absorpt_correction_T_max 1.0000
_exptl_absorpt_correction_T_min 0.6853
_exptl_absorpt_correction_type sadabs
_exptl_crystal_colour red
_exptl_crystal_density_diffrn 0.291
_exptl_crystal_density_method 'not measured'
_exptl_crystal_description prism
_exptl_crystal_F_000 442
_exptl_crystal_size_max 0.50
_exptl_crystal_size_mid 0.30
_exptl_crystal_size_min 0.20
_refine_diff_density_max 1.137
_refine_diff_density_min -0.232
_refine_diff_density_rms 0.089
_refine_ls_extinction_method none
_refine_ls_goodness_of_fit_ref 1.013
_refine_ls_hydrogen_treatment riding
_refine_ls_matrix_type full
_refine_ls_number_parameters 246
_refine_ls_number_reflns 3716
_refine_ls_number_restraints 0
_refine_ls_restrained_S_all 1.013
_refine_ls_R_factor_all 0.0943
_refine_ls_R_factor_gt 0.0694
_refine_ls_shift/su_max 0.000
_refine_ls_shift/su_mean 0.000
_refine_ls_structure_factor_coef Fsqd
_refine_ls_weighting_details 'calc w=1/[\s^2^(Fo^2^)+(0.1314P)^2^+0.0000P] where P=(Fo^2^+2Fc^2^)/3'
_refine_ls_weighting_scheme calc
_refine_ls_wR_factor_gt 0.2005
_refine_ls_wR_factor_ref 0.2162
_reflns_number_gt 2519
_reflns_number_total 3716
_reflns_threshold_expression >2sigma(I)
_cod_data_source_file om060125ysi20060208_021615.cif
_cod_data_source_block 8
_cod_original_cell_volume 4735.8(7)
_cod_original_sg_symbol_H-M C2/c
_cod_original_formula_sum 'C14.50 H39 B9 N4 Ti'
_cod_database_code 4075217

loop_
_symmetry_equiv_pos_as_xyz
'x, y, z'
'-x, y, -z+1/2'
'x+1/2, y+1/2, z'
'-x+1/2, y+1/2, -z+1/2'
'-x, -y, -z'
'x, -y, z-1/2'
'-x+1/2, -y+1/2, -z'
'x+1/2, -y+1/2, z-1/2'

loop_
_atom_site_label
_atom_site_type_symbol
_atom_site_fract_x
_atom_site_fract_y
_atom_site_fract_z
_atom_site_U_iso_or_equiv
_atom_site_adp_type
_atom_site_occupancy
_atom_site_symmetry_multiplicity
_atom_site_calc_flag
_atom_site_refinement_flags
Ti Ti 0.33383(3) -0.01356(6) 0.40624(5) 0.0391(3) Uani 1 1 d .
N4 N 0.41401(15) 0.3226(3) 0.4342(3) 0.0558(10) Uani 1 1 d .
N1 N 0.36459(15) 0.1698(3) 0.4724(2) 0.0463(9) Uani 1 1 d .
N3 N 0.25900(15) 0.0047(3) 0.3674(3) 0.0482(9) Uani 1 1 d .
N2 N 0.36165(16) -0.1412(3) 0.4931(3) 0.0527(10) Uani 1 1 d .
B3 B 0.2987(2) -0.0706(5) 0.2566(3) 0.0463(12) Uani 1 1 d .
H3 H 0.2610 -0.1243 0.2344 0.056 Uiso 1 1 calc R
B4 B 0.3658(2) -0.1334(5) 0.3305(4) 0.0485(13) Uani 1 1 d .
H4 H 0.3741 -0.2293 0.3572 0.058 Uiso 1 1 calc R
B5 B 0.4081(2) -0.0030(4) 0.3885(4) 0.0471(13) Uani 1 1 d .
H5 H 0.4456 -0.0114 0.4573 0.057 Uiso 1 1 calc R
B6 B 0.3432(2) 0.1560(5) 0.2383(4) 0.0502(13) Uani 1 1 d .
H6 H 0.3355 0.2503 0.2091 0.060 Uiso 1 1 calc R
B7 B 0.2989(2) 0.0278(5) 0.1788(4) 0.0504(13) Uani 1 1 d .
H7 H 0.2619 0.0381 0.1097 0.060 Uiso 1 1 calc R
B8 B 0.3388(2) -0.1099(5) 0.2168(4) 0.0545(14) Uani 1 1 d .
H8 H 0.3284 -0.1900 0.1721 0.065 Uiso 1 1 calc R
B9 B 0.4087(2) -0.0667(5) 0.3017(4) 0.0548(14) Uani 1 1 d .
H9 H 0.4447 -0.1179 0.3134 0.066 Uiso 1 1 calc R
B10 B 0.4105(2) 0.0962(5) 0.3142(4) 0.0542(14) Uani 1 1 d .
H10 H 0.4475 0.1517 0.3346 0.065 Uiso 1 1 calc R
B11 B 0.3663(3) 0.0316(5) 0.2057(4) 0.0567(15) Uani 1 1 d .
H11 H 0.3739 0.0435 0.1544 0.068 Uiso 1 1 calc R
C1 C 0.36795(16) 0.1234(4) 0.3474(3) 0.0401(10) Uani 1 1 d .
C2 C 0.30628(17) 0.0853(4) 0.2716(3) 0.0419(10) Uani 1 1 d .
H2 H 0.2714 0.1418 0.2593 0.050 Uiso 1 1 calc R
C3 C 0.37109(17) 0.2341(4) 0.4032(3) 0.0444(10) Uani 1 1 d .
H3A H 0.3366 0.2810 0.3635 0.053 Uiso 1 1 calc R
C4 C 0.4724(2) 0.2909(5) 0.4853(4) 0.0755(16) Uani 1 1 d .
H4A H 0.4902 0.3148 0.5465 0.113 Uiso 1 1 calc R
H4B H 0.4893 0.3347 0.4613 0.113 Uiso 1 1 calc R
H4C H 0.4764 0.2022 0.4819 0.113 Uiso 1 1 calc R
C5 C 0.4044(2) 0.4483(5) 0.4513(4) 0.0772(17) Uani 1 1 d .
H5A H 0.3652 0.4642 0.4166 0.116 Uiso 1 1 calc R
H5B H 0.4217 0.5072 0.4351 0.116 Uiso 1 1 calc R
H5C H 0.4200 0.4572 0.5136 0.116 Uiso 1 1 calc R
C6 C 0.3261(2) 0.2438(5) 0.4832(4) 0.0662(14) Uani 1 1 d .
H6A H 0.3212 0.2015 0.5240 0.099 Uiso 1 1 calc R
H6B H 0.2909 0.2522 0.4263 0.099 Uiso 1 1 calc R
H6C H 0.3416 0.3254 0.5061 0.099 Uiso 1 1 calc R
C7 C 0.4176(2) 0.1584(5) 0.5627(3) 0.0661(14) Uani 1 1 d .
H7A H 0.4317 0.2405 0.5865 0.099 Uiso 1 1 calc R
H7B H 0.4441 0.1133 0.5588 0.099 Uiso 1 1 calc R
H7C H 0.4111 0.1141 0.6012 0.099 Uiso 1 1 calc R
C8 C 0.20589(19) 0.0341(5) 0.2840(3) 0.0597(13) Uani 1 1 d .
H8A H 0.1796 -0.0309 0.2703 0.090 Uiso 1 1 calc R
H8B H 0.2106 0.0401 0.2368 0.090 Uiso 1 1 calc R
H8C H 0.1924 0.1125 0.2899 0.090 Uiso 1 1 calc R
C9 C 0.2503(2) -0.0072(5) 0.4383(4) 0.0691(15) Uani 1 1 d .
H9A H 0.2354 0.0698 0.4431 0.104 Uiso 1 1 calc R
H9B H 0.2851 -0.0248 0.4941 0.104 Uiso 1 1 calc R
H9C H 0.2248 -0.0743 0.4238 0.104 Uiso 1 1 calc R
C10 C 0.4196(2) -0.1748(5) 0.5588(4) 0.0785(17) Uani 1 1 d .
H10A H 0.4253 -0.1966 0.6141 0.118 Uiso 1 1 calc R
H10B H 0.4428 -0.1048 0.5682 0.118 Uiso 1 1 calc R
H10C H 0.4290 -0.2450 0.5374 0.118 Uiso 1 1 calc R
C11 C 0.3270(3) -0.2457(5) 0.4841(5) 0.0894(19) Uani 1 1 d .
H11A H 0.3382 -0.3205 0.4695 0.134 Uiso 1 1 calc R
H11B H 0.2889 -0.2277 0.4375 0.134 Uiso 1 1 calc R
H11C H 0.3312 -0.2577 0.5394 0.134 Uiso 1 1 calc R
C21 C 0.4428(3) 0.4097(7) 0.7543(7) 0.094(4) Uiso 0.50 1 d PG
C22 C 0.4356(4) 0.5380(8) 0.7565(8) 0.094(4) Uiso 0.50 1 d PG
C23 C 0.4713(5) 0.6214(5) 0.7554(10) 0.130(6) Uiso 0.50 1 d PG
C24 C 0.5141(5) 0.5764(8) 0.7522(12) 0.110(5) Uiso 0.50 1 d PG
C25 C 0.5213(4) 0.4481(9) 0.7500(10) 0.148(7) Uiso 0.50 1 d PG
C26 C 0.4857(4) 0.3647(6) 0.7511(7) 0.063(3) Uiso 0.50 1 d PG

loop_
_atom_site_aniso_label
_atom_site_aniso_U_11
_atom_site_aniso_U_22
_atom_site_aniso_U_33
_atom_site_aniso_U_23
_atom_site_aniso_U_13
_atom_site_aniso_U_12
Ti 0.0371(5) 0.0443(5) 0.0345(5) -0.0012(3) 0.0200(4) -0.0016(3)
N4 0.049(2) 0.046(2) 0.061(3) -0.0118(18) 0.026(2) -0.0112(18)
N1 0.049(2) 0.050(2) 0.036(2) -0.0083(16) 0.0227(19) -0.0063(16)
N3 0.040(2) 0.057(2) 0.047(2) -0.0017(17) 0.0252(19) -0.0007(16)
N2 0.054(2) 0.060(2) 0.045(2) 0.0054(18) 0.029(2) 0.0093(19)
B3 0.050(3) 0.047(3) 0.039(3) -0.008(2) 0.025(3) -0.005(2)
B4 0.056(3) 0.048(3) 0.045(3) 0.001(2) 0.031(3) 0.005(2)
B5 0.040(3) 0.055(3) 0.048(3) 0.006(2) 0.027(3) 0.004(2)
B6 0.062(4) 0.047(3) 0.050(3) 0.006(2) 0.037(3) 0.005(2)
B7 0.056(3) 0.056(3) 0.036(3) -0.001(2) 0.026(3) 0.003(3)
B8 0.071(4) 0.051(3) 0.051(3) -0.002(2) 0.041(3) 0.005(3)
B9 0.060(4) 0.057(3) 0.060(4) 0.002(3) 0.043(3) 0.009(3)
B10 0.048(3) 0.061(3) 0.062(4) 0.003(3) 0.036(3) 0.000(3)
B11 0.070(4) 0.060(3) 0.059(4) -0.001(3) 0.048(3) 0.006(3)
C1 0.039(2) 0.044(2) 0.036(2) -0.0007(18) 0.021(2) -0.0033(18)
C2 0.036(2) 0.050(3) 0.032(2) -0.0008(19) 0.016(2) -0.0016(19)
C3 0.043(2) 0.043(2) 0.042(3) -0.0033(19) 0.022(2) 0.0006(19)
C4 0.053(3) 0.080(4) 0.080(4) -0.016(3) 0.031(3) -0.024(3)
C5 0.082(4) 0.050(3) 0.078(4) -0.013(3) 0.034(3) -0.013(3)
C6 0.084(4) 0.062(3) 0.072(4) -0.014(3) 0.057(3) -0.002(3)
C7 0.066(3) 0.073(3) 0.042(3) -0.008(2) 0.021(3) -0.016(3)
C8 0.041(3) 0.070(3) 0.061(3) -0.002(3) 0.026(3) -0.004(2)
C9 0.065(4) 0.091(4) 0.064(4) -0.004(3) 0.045(3) -0.005(3)
C10 0.076(4) 0.082(4) 0.075(4) 0.031(3) 0.043(3) 0.030(3)
C11 0.101(5) 0.062(3) 0.110(5) 0.011(3) 0.064(4) -0.006(3)

loop_
_atom_type_symbol
_atom_type_description
_atom_type_scat_dispersion_real
_atom_type_scat_dispersion_imag
_atom_type_scat_source
C C 0.0033 0.0016 'International Tables Vol C Tables 4.2.6.8 and 6.1.1.4'
H H 0.0000 0.0000 'International Tables Vol C Tables 4.2.6.8 and 6.1.1.4'
B B 0.0013 0.0007 'International Tables Vol C Tables 4.2.6.8 and 6.1.1.4'
N N 0.0061 0.0033 'International Tables Vol C Tables 4.2.6.8 and 6.1.1.4'
Ti Ti 0.2776 0.4457 'International Tables Vol C Tables 4.2.6.8 and 6.1.1.4'

loop_
_geom_angle_atom_site_label_1
_geom_angle_atom_site_label_2
_geom_angle_atom_site_label_3
_geom_angle
_geom_angle_site_symmetry_1
_geom_angle_site_symmetry_3
N2 Ti N3 103.34(16) . .
N2 Ti N1 109.65(16) . .
N3 Ti N1 97.69(14) . .
N2 Ti C2 157.94(16) . .
N3 Ti C2 86.84(16) . .
N1 Ti C2 87.88(14) . .
N2 Ti C1 137.88(15) . .
N3 Ti C1 118.64(15) . .
N1 Ti C1 63.64(14) . .
C2 Ti C1 38.91(13) . .
N2 Ti B3 118.46(17) . .
N3 Ti B3 87.83(18) . .
N1 Ti B3 128.79(16) . .
C2 Ti B3 41.40(16) . .
C1 Ti B3 69.17(16) . .
N2 Ti B5 99.59(17) . .
N3 Ti B5 154.30(19) . .
N1 Ti B5 85.25(15) . .
C2 Ti B5 67.70(17) . .
C1 Ti B5 40.68(15) . .
B3 Ti B5 70.99(19) . .
N2 Ti B4 89.07(17) . .
N3 Ti B4 126.19(17) . .
N1 Ti B4 127.26(16) . .
C2 Ti B4 69.32(16) . .
C1 Ti B4 69.63(17) . .
B3 Ti B4 42.64(18) . .
B5 Ti B4 42.37(17) . .
C3 N4 C5 117.7(4) . .
C3 N4 C4 124.1(4) . .
C5 N4 C4 112.8(4) . .
C7 N1 C6 106.5(4) . .
C7 N1 C3 113.6(3) . .
C6 N1 C3 110.1(3) . .
C7 N1 Ti 112.0(3) . .
C6 N1 Ti 116.2(3) . .
C3 N1 Ti 98.5(2) . .
C8 N3 C9 108.3(4) . .
C8 N3 Ti 136.5(3) . .
C9 N3 Ti 115.1(3) . .
C11 N2 C10 108.6(4) . .
C11 N2 Ti 121.6(3) . .
C10 N2 Ti 127.1(3) . .
C2 B3 B4 105.5(3) . .
C2 B3 B8 104.1(3) . .
B4 B3 B8 60.2(3) . .
C2 B3 B7 59.0(3) . .
B4 B3 B7 108.4(4) . .
B8 B3 B7 59.2(3) . .
C2 B3 Ti 68.4(2) . .
B4 B3 Ti 70.6(2) . .
B8 B3 Ti 126.2(3) . .
B7 B3 Ti 125.1(3) . .
B5 B4 B3 104.7(4) . .
B5 B4 B8 106.1(4) . .
B3 B4 B8 60.2(3) . .
B5 B4 B9 59.1(3) . .
B3 B4 B9 107.3(4) . .
B8 B4 B9 60.1(3) . .
B5 B4 Ti 67.5(2) . .
B3 B4 Ti 66.8(2) . .
B8 B4 Ti 122.7(3) . .
B9 B4 Ti 122.6(3) . .
C1 B5 B9 106.6(4) . .
C1 B5 B4 107.3(4) . .
B9 B5 B4 61.3(3) . .
C1 B5 B10 60.1(3) . .
B9 B5 B10 59.8(3) . .
B4 B5 B10 109.9(4) . .
C1 B5 Ti 68.4(2) . .
B9 B5 Ti 127.1(3) . .
B4 B5 Ti 70.2(2) . .
B10 B5 Ti 125.9(3) . .
C2 B6 C1 54.6(2) . .
C2 B6 B11 104.3(4) . .
C1 B6 B11 105.0(4) . .
C2 B6 B10 102.8(4) . .
C1 B6 B10 59.0(3) . .
B11 B6 B10 60.6(3) . .
C2 B6 B7 58.8(3) . .
C1 B6 B7 103.0(3) . .
B11 B6 B7 59.8(3) . .
B10 B6 B7 107.5(4) . .
C2 B7 B11 104.3(4) . .
C2 B7 B8 103.7(4) . .
B11 B7 B8 61.0(3) . .
C2 B7 B6 58.9(3) . .
B11 B7 B6 59.7(3) . .
B8 B7 B6 108.5(4) . .
C2 B7 B3 57.5(3) . .
B11 B7 B3 108.8(4) . .
B8 B7 B3 60.2(3) . .
B6 B7 B3 107.8(4) . .
B7 B8 B4 109.0(4) . .
B7 B8 B3 60.6(3) . .
B4 B8 B3 59.6(3) . .
B7 B8 B11 59.5(3) . .
B4 B8 B11 109.4(4) . .
B3 B8 B11 107.9(4) . .
B7 B8 B9 107.6(4) . .
B4 B8 B9 60.3(3) . .
B3 B8 B9 107.0(4) . .
B11 B8 B9 60.4(3) . .
B5 B9 B10 60.6(3) . .
B5 B9 B8 106.1(4) . .
B10 B9 B8 107.6(4) . .
B5 B9 B4 59.6(3) . .
B10 B9 B4 109.2(3) . .
B8 B9 B4 59.5(3) . .
B5 B9 B11 107.4(4) . .
B10 B9 B11 59.9(3) . .
B8 B9 B11 59.8(3) . .
B4 B9 B11 108.2(4) . .
C1 B10 B9 104.0(3) . .
C1 B10 B6 59.6(3) . .
B9 B10 B6 108.8(4) . .
C1 B10 B5 57.0(3) . .
B9 B10 B5 59.6(3) . .
B6 B10 B5 107.1(4) . .
C1 B10 B11 104.6(4) . .
B9 B10 B11 61.3(3) . .
B6 B10 B11 59.5(3) . .
B5 B10 B11 107.7(4) . .
B6 B11 B7 60.5(3) . .
B6 B11 B10 59.9(3) . .
B7 B11 B10 107.6(4) . .
B6 B11 B8 107.9(4) . .
B7 B11 B8 59.5(3) . .
B10 B11 B8 106.8(4) . .
B6 B11 B9 107.2(4) . .
B7 B11 B9 107.2(4) . .
B10 B11 B9 58.8(3) . .
B8 B11 B9 59.8(3) . .
C3 C1 C2 112.3(3) . .
C3 C1 B5 124.9(4) . .
C2 C1 B5 110.4(3) . .
C3 C1 B10 126.8(3) . .
C2 C1 B10 110.7(3) . .
B5 C1 B10 63.0(3) . .
C3 C1 B6 116.3(3) . .
C2 C1 B6 62.1(3) . .
B5 C1 B6 113.6(3) . .
B10 C1 B6 61.5(3) . .
C3 C1 Ti 92.5(2) . .
C2 C1 Ti 70.3(2) . .
B5 C1 Ti 71.0(2) . .
B10 C1 Ti 131.1(3) . .
B6 C1 Ti 130.7(3) . .
C1 C2 B3 112.1(3) . .
C1 C2 B7 112.8(3) . .
B3 C2 B7 63.4(3) . .
C1 C2 B6 63.3(3) . .
B3 C2 B6 115.5(3) . .
B7 C2 B6 62.3(3) . .
C1 C2 Ti 70.8(2) . .
B3 C2 Ti 70.2(2) . .
B7 C2 Ti 131.0(3) . .
B6 C2 Ti 132.3(3) . .
N4 C3 C1 118.4(3) . .
N4 C3 N1 118.4(4) . .
C1 C3 N1 102.8(3) . .
C25 C21 C22 79.6(2) 2_656 .
C25 C21 C26 40.4(2) 2_656 .
C22 C21 C26 120.0 . .
C21 C22 C23 120.0 . .
C21 C22 C25 44.7(2) . 2_656
C23 C22 C25 75.3(2) . 2_656
C21 C22 C24 94.64(16) . 2_656
C23 C22 C24 25.5(2) . 2_656
C25 C22 C24 49.9(4) 2_656 2_656
C24 C23 C24 23.9(13) 2_656 .
C24 C23 C22 97.1(10) 2_656 .
C24 C23 C22 120.0 . .
C24 C23 C25 38.7(8) 2_656 2_656
C24 C23 C25 61.2(4) . 2_656
C22 C23 C25 58.8(4) . 2_656
C24 C23 C23 42.9(10) 2_656 2_656
C24 C23 C23 20.4(2) . 2_656
C22 C23 C23 140.02(13) . 2_656
C25 C23 C23 81.3(4) 2_656 2_656
C24 C24 C23 135(2) 2_656 2_656
C24 C24 C23 21.3(6) 2_656 .
C23 C24 C23 116.7(13) 2_656 .
C24 C24 C25 99.62(8) 2_656 .
C23 C24 C25 122.6(12) 2_656 .
C23 C24 C25 120.0 . .
C24 C24 C25 53.2(3) 2_656 2_656
C23 C24 C25 166(3) 2_656 2_656
C23 C24 C25 73.4(3) . 2_656
C25 C24 C25 46.6(3) . 2_656
C24 C24 C22 163(2) 2_656 2_656
C23 C24 C22 57.3(14) 2_656 2_656
C23 C24 C22 173.8(8) . 2_656
C25 C24 C22 65.68(13) . 2_656
C25 C24 C22 112.2(3) 2_656 2_656
C26 C25 C21 82.0(6) 2_656 2_656
C26 C25 C25 77.7(9) 2_656 2_656
C21 C25 C25 159.5(10) 2_656 2_656
C26 C25 C24 157.9(9) 2_656 .
C21 C25 C24 120.0(9) 2_656 .
C25 C25 C24 80.2 2_656 .
C26 C25 C26 37.9(9) 2_656 .
C21 C25 C26 119.9(9) 2_656 .
C25 C25 C26 39.8 2_656 .
C24 C25 C26 120.0 . .
C26 C25 C22 137.6(10) 2_656 2_656
C21 C25 C22 55.7(8) 2_656 2_656
C25 C25 C22 144.3(4) 2_656 2_656
C24 C25 C22 64.4(3) . 2_656
C26 C25 C22 174.9(10) . 2_656
C26 C25 C24 130.8(11) 2_656 2_656
C21 C25 C24 146.8(7) 2_656 2_656
C25 C25 C24 53.2(5) 2_656 2_656
C24 C25 C24 27.2(5) . 2_656
C26 C25 C24 93.0(5) . 2_656
C22 C25 C24 91.3(2) 2_656 2_656
C26 C25 C23 175(2) 2_656 2_656
C21 C25 C23 101.6(6) 2_656 2_656
C25 C25 C23 98.5(7) 2_656 2_656
C24 C25 C23 18.7(7) . 2_656
C26 C25 C23 138.3(7) . 2_656
C22 C25 C23 45.9(4) 2_656 2_656
C24 C25 C23 45.4(2) 2_656 2_656
C26 C26 C25 102.3(7) 2_656 2_656
C26 C26 C25 39.81(6) 2_656 .
C25 C26 C25 62.5(7) 2_656 .
C26 C26 C21 159.8 2_656 .
C25 C26 C21 57.6(7) 2_656 .
C25 C26 C21 120.0 . .

loop_
_geom_bond_atom_site_label_1
_geom_bond_atom_site_label_2
_geom_bond_distance
_geom_bond_site_symmetry_2
Ti N2 1.887(4) .
Ti N3 1.902(4) .
Ti N1 2.202(3) .
Ti C2 2.362(4) .
Ti C1 2.368(4) .
Ti B3 2.390(5) .
Ti B5 2.409(5) .
Ti B4 2.453(5) .
N4 C3 1.410(5) .
N4 C5 1.443(6) .
N4 C4 1.448(6) .
N1 C7 1.486(6) .
N1 C6 1.491(5) .
N1 C3 1.555(5) .
N3 C8 1.456(6) .
N3 C9 1.477(6) .
N2 C11 1.457(6) .
N2 C10 1.457(6) .
B3 C2 1.680(7) .
B3 B4 1.762(7) .
B3 B8 1.773(7) .
B3 B7 1.781(7) .
B4 B5 1.757(7) .
B4 B8 1.773(7) .
B4 B9 1.787(7) .
B5 C1 1.661(6) .
B5 B9 1.748(8) .
B5 B10 1.765(7) .
B6 C2 1.709(6) .
B6 C1 1.727(6) .
B6 B11 1.752(7) .
B6 B10 1.760(8) .
B6 B7 1.766(7) .
B7 C2 1.707(6) .
B7 B11 1.754(8) .
B7 B8 1.755(7) .
B8 B11 1.782(8) .
B8 B9 1.784(8) .
B9 B10 1.751(8) .
B9 B11 1.794(8) .
B10 C1 1.717(6) .
B10 B11 1.771(8) .
C1 C3 1.534(6) .
C1 C2 1.575(6) .
C21 C25 1.185(11) 2_656
C21 C22 1.3900 .
C21 C26 1.3900 .
C22 C23 1.3900 .
C22 C25 1.655(10) 2_656
C22 C24 1.638(18) 2_656
C23 C24 0.712(14) 2_656
C23 C24 1.3900 .
C23 C25 1.8719(18) 2_656
C23 C23 1.82(2) 2_656
C24 C24 0.793(19) 2_656
C24 C23 0.712(17) 2_656
C24 C25 1.3900 .
C24 C25 1.712(7) 2_656
C24 C22 1.638(15) 2_656
C25 C26 0.911(3) 2_656
C25 C21 1.185(11) 2_656
C25 C25 1.262(12) 2_656
C25 C26 1.3900 .
C25 C22 1.655(13) 2_656
C25 C24 1.712(11) 2_656
C25 C23 1.872(4) 2_656
C26 C26 0.875(15) 2_656
C26 C25 0.911(3) 2_656
